data_7129366
loop_
_publ_author_name
'Cheng, Biao'
'Chen, Yu'
'Zhou, Peng'
'Xie, Zuowei'

_publ_section_title
;
 Rhodium-catalyzed sequential B(3)&#x2212;, B(4)&#x2212;, and
 B(5)-trifunctionalization of o-carboranes with three different
 substituents
;
_journal_name_full 'Chemical Communications'
_journal_paper_doi 10.1039/D1CC05936J
_journal_year 2021
_chemical_formula_sum 'C45 H56 B10 O4'
_chemical_formula_weight 768.99
_space_group_crystal_system monoclinic
_space_group_IT_number 15
_space_group_name_Hall '-C 2yc'
_space_group_name_H-M_alt 'C 1 2/c 1'
_atom_sites_solution_hydrogens mixed
_audit_creation_method SHELXL-2014/6
_audit_update_record
;
2021-06-04 deposited with the CCDC.	2021-12-07 downloaded from the CCDC.
;
_cell_angle_alpha 90
_cell_angle_beta 104.828(6)
_cell_angle_gamma 90
_cell_formula_units_Z 8
_cell_length_a 26.398(2)
_cell_length_b 12.3769(8)
_cell_length_c 28.5896(18)
_cell_measurement_reflns_used 297
_cell_measurement_temperature 296(2)
_cell_measurement_theta_max 15
_cell_measurement_theta_min 15
_cell_volume 9029.9(11)
_computing_cell_refinement 'BRUKER KAPPA APEXII DUO DIFFRACTOMETER'
_computing_data_collection 'BRUKER KAPPA APEXII DUO DIFFRACTOMETER'
_computing_data_reduction 'BRUKER KAPPA APEXII DUO DIFFRACTOMETER'
_computing_molecular_graphics 'BRUKER SHELXTL'
_computing_publication_material 'BRUKER SHELXTL'
_computing_structure_refinement 'SHELXL-2014/6 (Sheldrick, 2014)'
_diffrn_ambient_temperature 296(2)
_diffrn_measured_fraction_theta_full 1.000
_diffrn_measured_fraction_theta_max 1.000
_diffrn_measurement_device_type 'BRUKER KAPPA APEXII DUO DIFFRACTOMETER'
_diffrn_measurement_method 'PHI & OMEGA SCAN'
_diffrn_radiation_type MoK\a
_diffrn_radiation_wavelength 0.71073
_diffrn_reflns_av_R_equivalents 0.0518
_diffrn_reflns_av_unetI/netI 0.0265
_diffrn_reflns_Laue_measured_fraction_full 1.000
_diffrn_reflns_Laue_measured_fraction_max 1.000
_diffrn_reflns_limit_h_max 31
_diffrn_reflns_limit_h_min -31
_diffrn_reflns_limit_k_max 14
_diffrn_reflns_limit_k_min -14
_diffrn_reflns_limit_l_max 33
_diffrn_reflns_limit_l_min -34
_diffrn_reflns_number 67963
_diffrn_reflns_point_group_measured_fraction_full 1.000
_diffrn_reflns_point_group_measured_fraction_max 1.000
_diffrn_reflns_theta_full 25.242
_diffrn_reflns_theta_max 25.250
_diffrn_reflns_theta_min 1.474
_exptl_absorpt_coefficient_mu 0.066
_exptl_absorpt_correction_T_max 0.7456
_exptl_absorpt_correction_T_min 0.6867
_exptl_absorpt_correction_type multi-scan
_exptl_crystal_colour colourless
_exptl_crystal_density_diffrn 1.131
_exptl_crystal_description block
_exptl_crystal_F_000 3264
_exptl_crystal_size_max 0.500
_exptl_crystal_size_mid 0.400
_exptl_crystal_size_min 0.300
_refine_diff_density_max 0.429
_refine_diff_density_min -0.288
_refine_diff_density_rms 0.042
_refine_ls_extinction_method none
_refine_ls_goodness_of_fit_ref 1.035
_refine_ls_hydrogen_treatment mixed
_refine_ls_matrix_type full
_refine_ls_number_parameters 544
_refine_ls_number_reflns 8192
_refine_ls_number_restraints 0
_refine_ls_restrained_S_all 1.035
_refine_ls_R_factor_all 0.0705
_refine_ls_R_factor_gt 0.0542
_refine_ls_shift/su_max 0.001
_refine_ls_shift/su_mean 0.000
_refine_ls_structure_factor_coef Fsqd
_refine_ls_weighting_details 'w=1/[\s^2^(Fo^2^)+(0.0829P)^2^+7.6006P] where P=(Fo^2^+2Fc^2^)/3'
_refine_ls_weighting_scheme calc
_refine_ls_wR_factor_gt 0.1487
_refine_ls_wR_factor_ref 0.1617
_reflns_Friedel_coverage 0.000
_reflns_number_gt 6437
_reflns_number_total 8192
_reflns_threshold_expression 'I > 2\s(I)'
_cod_data_source_file d1cc05936j2.cif
_cod_data_source_block CYA98P
_cod_original_sg_symbol_H-M 'C 2/c'
_cod_database_code 7129366
_shelx_space_group_comment
;
The symmetry employed for this shelxl refinement is uniquely defined
by the following loop, which should always be used as a source of
symmetry information in preference to the above space-group names.
They are only intended as comments.
;
_shelx_estimated_absorpt_t_min 0.968
_shelx_estimated_absorpt_t_max 0.980
_shelxl_version_number 2014/6

loop_
_space_group_symop_operation_xyz
'x, y, z'
'-x, y, -z+1/2'
'x+1/2, y+1/2, z'
'-x+1/2, y+1/2, -z+1/2'
'-x, -y, -z'
'x, -y, z-1/2'
'-x+1/2, -y+1/2, -z'
'x+1/2, -y+1/2, z-1/2'

loop_
_atom_site_label
_atom_site_type_symbol
_atom_site_fract_x
_atom_site_fract_y
_atom_site_fract_z
_atom_site_U_iso_or_equiv
_atom_site_adp_type
_atom_site_occupancy
_atom_site_site_symmetry_order
_atom_site_calc_flag
_atom_site_refinement_flags_posn
_atom_site_refinement_flags_adp
_atom_site_refinement_flags_occupancy
_atom_site_disorder_assembly
_atom_site_disorder_group
C1 C 0.22914(6) 0.38403(13) 0.15974(6) 0.0308(4) Uani 1 1 d . . . . .
C2 C 0.28487(7) 0.32942(14) 0.19329(7) 0.0365(4) Uani 1 1 d . . . . .
C11 C 0.19865(7) 0.32234(14) 0.11638(7) 0.0363(4) Uani 1 1 d . . . . .
C12 C 0.17320(7) 0.49470(14) 0.07089(7) 0.0361(4) Uani 1 1 d . . . . .
C13 C 0.13665(8) 0.51714(16) 0.02313(7) 0.0404(4) Uani 1 1 d . . . . .
C14 C 0.09330(8) 0.45135(17) 0.00579(7) 0.0450(5) Uani 1 1 d . . . . .
H14A H 0.0888 0.3906 0.0234 0.054 Uiso 1 1 calc R U . . .
C15 C 0.05653(8) 0.47418(19) -0.03732(7) 0.0511(5) Uani 1 1 d . . . . .
C16 C 0.06426(10) 0.5644(2) -0.06307(8) 0.0592(6) Uani 1 1 d . . . . .
H16A H 0.0395 0.5812 -0.0917 0.071 Uiso 1 1 calc R U . . .
C17 C 0.10763(10) 0.6306(2) -0.04774(8) 0.0578(6) Uani 1 1 d . . . . .
C18 C 0.14400(9) 0.60540(18) -0.00448(7) 0.0504(5) Uani 1 1 d . . . . .
H18A H 0.1737 0.6483 0.0061 0.060 Uiso 1 1 calc R U . . .
C19 C 0.00973(10) 0.4018(2) -0.05482(9) 0.0712(7) Uani 1 1 d . . . . .
H19A H 0.0112 0.3438 -0.0322 0.107 Uiso 1 1 calc R U . . .
H19B H -0.0218 0.4427 -0.0575 0.107 Uiso 1 1 calc R U . . .
H19C H 0.0099 0.3726 -0.0859 0.107 Uiso 1 1 calc R U . . .
C20 C 0.11545(14) 0.7291(3) -0.07627(11) 0.0894(9) Uani 1 1 d . . . . .
H20A H 0.1475 0.7646 -0.0601 0.134 Uiso 1 1 calc R U . . .
H20B H 0.1172 0.7076 -0.1081 0.134 Uiso 1 1 calc R U . . .
H20C H 0.0866 0.7779 -0.0788 0.134 Uiso 1 1 calc R U . . .
C21 C 0.19884(7) 0.56322(14) 0.10479(6) 0.0330(4) Uani 1 1 d . . . . .
C22 C 0.19103(7) 0.68284(14) 0.10039(6) 0.0368(4) Uani 1 1 d . . . . .
C23 C 0.14151(8) 0.72762(17) 0.09355(8) 0.0477(5) Uani 1 1 d . . . . .
H23A H 0.1128 0.6824 0.0908 0.057 Uiso 1 1 calc R U . . .
C24 C 0.13409(11) 0.83826(19) 0.09070(10) 0.0636(7) Uani 1 1 d . . . . .
C25 C 0.17763(12) 0.90437(18) 0.09606(9) 0.0656(7) Uani 1 1 d . . . . .
H25A H 0.1731 0.9789 0.0949 0.079 Uiso 1 1 calc R U . . .
C26 C 0.22743(10) 0.86299(17) 0.10299(8) 0.0537(6) Uani 1 1 d . . . . .
C27 C 0.23351(8) 0.75150(16) 0.10512(7) 0.0441(5) Uani 1 1 d . . . . .
H27A H 0.2669 0.7222 0.1098 0.053 Uiso 1 1 calc R U . . .
C28 C 0.07977(14) 0.8858(3) 0.08187(16) 0.1141(14) Uani 1 1 d . . . . .
H28A H 0.0819 0.9632 0.0810 0.171 Uiso 1 1 calc R U . . .
H28B H 0.0584 0.8600 0.0515 0.171 Uiso 1 1 calc R U . . .
H28C H 0.0644 0.8646 0.1075 0.171 Uiso 1 1 calc R U . . .
C29 C 0.27393(12) 0.9365(2) 0.10812(11) 0.0779(8) Uani 1 1 d . . . . .
H29A H 0.3052 0.8939 0.1127 0.117 Uiso 1 1 calc R U . . .
H29B H 0.2695 0.9795 0.0794 0.117 Uiso 1 1 calc R U . . .
H29C H 0.2768 0.9830 0.1355 0.117 Uiso 1 1 calc R U . . .
C30 C 0.30166(8) 0.21783(16) 0.18153(8) 0.0479(5) Uani 1 1 d . . . . .
H30A H 0.3341 0.1991 0.2041 0.072 Uiso 1 1 calc R U . . .
H30B H 0.2752 0.1662 0.1838 0.072 Uiso 1 1 calc R U . . .
H30C H 0.3063 0.2175 0.1493 0.072 Uiso 1 1 calc R U . . .
C31 C 0.33977(10) 0.4337(2) 0.09266(9) 0.0609(6) Uani 1 1 d . . . . .
C32 C 0.34074(12) 0.3821(3) 0.04544(10) 0.0775(8) Uani 1 1 d . . . . .
C33 C 0.29302(18) 0.4170(4) 0.00738(12) 0.1340(16) Uani 1 1 d . . . . .
H33A H 0.2934 0.3843 -0.0230 0.201 Uiso 1 1 calc R U . . .
H33B H 0.2621 0.3949 0.0166 0.201 Uiso 1 1 calc R U . . .
H33C H 0.2931 0.4942 0.0042 0.201 Uiso 1 1 calc R U . . .
C34 C 0.3411(2) 0.2601(3) 0.05147(16) 0.1372(17) Uani 1 1 d . . . . .
H34A H 0.3417 0.2262 0.0214 0.206 Uiso 1 1 calc R U . . .
H34B H 0.3716 0.2389 0.0761 0.206 Uiso 1 1 calc R U . . .
H34C H 0.3102 0.2380 0.0607 0.206 Uiso 1 1 calc R U . . .
C35 C 0.39018(19) 0.4195(5) 0.03135(18) 0.173(2) Uani 1 1 d . . . . .
H35A H 0.3913 0.3870 0.0011 0.259 Uiso 1 1 calc R U . . .
H35B H 0.3896 0.4967 0.0281 0.259 Uiso 1 1 calc R U . . .
H35C H 0.4206 0.3983 0.0560 0.259 Uiso 1 1 calc R U . . .
C36 C 0.13706(7) 0.47072(14) 0.18572(6) 0.0333(4) Uani 1 1 d . . . . .
C37 C 0.10602(7) 0.36907(15) 0.18125(8) 0.0396(4) Uani 1 1 d . . . . .
C38 C 0.08025(8) 0.32881(17) 0.13604(9) 0.0511(5) Uani 1 1 d . . . . .
H38A H 0.0823 0.3663 0.1084 0.061 Uiso 1 1 calc R U . . .
C39 C 0.05165(9) 0.2341(2) 0.13139(12) 0.0696(8) Uani 1 1 d . . . . .
C40 C 0.04785(10) 0.18194(19) 0.17286(15) 0.0793(9) Uani 1 1 d . . . . .
H40A H 0.0277 0.1195 0.1700 0.095 Uiso 1 1 calc R U . . .
C41 C 0.07295(9) 0.2191(2) 0.21878(12) 0.0685(8) Uani 1 1 d . . . . .
C42 C 0.10294(8) 0.31284(17) 0.22234(9) 0.0503(5) Uani 1 1 d . . . . .
H42A H 0.1211 0.3379 0.2527 0.060 Uiso 1 1 calc R U . . .
C43 C 0.02607(13) 0.1889(3) 0.08176(14) 0.1085(13) Uani 1 1 d . . . . .
H43A H 0.0329 0.2361 0.0574 0.163 Uiso 1 1 calc R U . . .
H43B H 0.0401 0.1186 0.0786 0.163 Uiso 1 1 calc R U . . .
H43C H -0.0111 0.1835 0.0778 0.163 Uiso 1 1 calc R U . . .
C44 C 0.06858(13) 0.1631(4) 0.2644(2) 0.1115(17) Uani 1 1 d . . . . .
C45 C 0.11621(7) 0.56965(15) 0.18683(7) 0.0361(4) Uani 1 1 d . . . . .
H45A H 0.1402 0.6257 0.1890 0.043 Uiso 1 1 calc R U . . .
C46 C 0.06275(7) 0.60605(15) 0.18525(7) 0.0361(4) Uani 1 1 d . . . . .
C47 C 0.01999(7) 0.53992(16) 0.18527(7) 0.0387(4) Uani 1 1 d . . . . .
H47A H 0.0243 0.4653 0.1861 0.046 Uiso 1 1 calc R U . . .
C48 C -0.02872(7) 0.58294(17) 0.18411(7) 0.0446(5) Uani 1 1 d . . . . .
C49 C -0.03480(8) 0.69401(19) 0.18268(8) 0.0538(6) Uani 1 1 d . . . . .
H49A H -0.0676 0.7232 0.1815 0.065 Uiso 1 1 calc R U . . .
C50 C 0.00656(8) 0.76292(18) 0.18292(9) 0.0528(6) Uani 1 1 d . . . . .
C51 C 0.05471(8) 0.71763(16) 0.18442(8) 0.0448(5) Uani 1 1 d . . . . .
H51A H 0.0829 0.7631 0.1849 0.054 Uiso 1 1 calc R U . . .
C52 C -0.07446(8) 0.5103(2) 0.18416(10) 0.0633(6) Uani 1 1 d . . . . .
H52A H -0.0634 0.4362 0.1852 0.095 Uiso 1 1 calc R U . . .
H52B H -0.0873 0.5259 0.2120 0.095 Uiso 1 1 calc R U . . .
H52C H -0.1019 0.5225 0.1553 0.095 Uiso 1 1 calc R U . . .
C53 C -0.00039(12) 0.8844(2) 0.18167(13) 0.0868(9) Uani 1 1 d . . . . .
H53A H -0.0361 0.9016 0.1807 0.130 Uiso 1 1 calc R U . . .
H53B H 0.0224 0.9156 0.2101 0.130 Uiso 1 1 calc R U . . .
H53C H 0.0081 0.9130 0.1534 0.130 Uiso 1 1 calc R U . . .
O1 O 0.19470(6) 0.22656(11) 0.11476(6) 0.0538(4) Uani 1 1 d . . . . .
O2 O 0.17600(5) 0.38026(10) 0.07680(5) 0.0424(3) Uani 1 1 d . . . . .
O3 O 0.29828(5) 0.40016(11) 0.10883(5) 0.0457(3) Uani 1 1 d . . . . .
O4 O 0.37122(9) 0.4951(2) 0.11574(9) 0.1115(9) Uani 1 1 d . . . . .
B3 B 0.28833(8) 0.43404(17) 0.15215(8) 0.0359(5) Uani 1 1 d . . . . .
B4 B 0.23320(8) 0.51889(15) 0.15376(8) 0.0316(4) Uani 1 1 d . . . . .
B5 B 0.19835(8) 0.46231(15) 0.19484(7) 0.0314(4) Uani 1 1 d . . . . .
B6 B 0.23151(8) 0.33862(17) 0.21752(8) 0.0353(5) Uani 1 1 d . . . . .
H6 H 0.2099 0.2682 0.2259 0.042 Uiso 1 1 calc R U . . .
B7 B 0.33007(8) 0.42891(18) 0.21133(9) 0.0409(5) Uani 1 1 d . . . . .
H7 H 0.3725 0.4168 0.2169 0.049 Uiso 1 1 calc R U . . .
B8 B 0.29827(8) 0.55211(17) 0.18763(8) 0.0383(5) Uani 1 1 d . . . . .
H8 H 0.3197 0.6214 0.1780 0.046 Uiso 1 1 calc R U . . .
B9 B 0.24413(8) 0.56890(17) 0.21360(8) 0.0363(5) Uani 1 1 d . . . . .
H9 H 0.2308 0.6500 0.2208 0.044 Uiso 1 1 calc R U . . .
B10 B 0.24279(9) 0.45712(18) 0.25311(8) 0.0398(5) Uani 1 1 d . . . . .
H10 H 0.2287 0.4648 0.2860 0.048 Uiso 1 1 calc R U . . .
B11 B 0.29604(8) 0.37180(19) 0.25145(8) 0.0412(5) Uani 1 1 d . . . . .
H11 H 0.3164 0.3236 0.2830 0.049 Uiso 1 1 calc R U . . .
B12 B 0.30384(9) 0.51392(18) 0.24907(9) 0.0425(5) Uani 1 1 d . . . . .
H12 H 0.3292 0.5590 0.2793 0.051 Uiso 1 1 calc R U . . .
H44A H 0.0421(17) 0.199(3) 0.2797(14) 0.124(13) Uiso 1 1 d . . . . .
H44B H 0.095(2) 0.172(4) 0.2925(19) 0.17(2) Uiso 1 1 d . . . . .
H44C H 0.057(2) 0.101(4) 0.2606(19) 0.17(2) Uiso 1 1 d . . . . .

loop_
_atom_site_aniso_label
_atom_site_aniso_U_11
_atom_site_aniso_U_22
_atom_site_aniso_U_33
_atom_site_aniso_U_23
_atom_site_aniso_U_13
_atom_site_aniso_U_12
C1 0.0263(8) 0.0255(9) 0.0395(10) 0.0002(7) 0.0066(7) 0.0027(7)
C2 0.0294(9) 0.0322(10) 0.0461(11) 0.0020(8) 0.0062(8) 0.0071(7)
C11 0.0348(9) 0.0294(10) 0.0442(11) -0.0040(8) 0.0089(8) 0.0013(7)
C12 0.0363(10) 0.0320(10) 0.0395(10) 0.0001(8) 0.0085(8) 0.0024(8)
C13 0.0418(10) 0.0426(11) 0.0347(10) -0.0040(8) 0.0061(8) 0.0055(8)
C14 0.0460(11) 0.0475(12) 0.0390(11) -0.0040(9) 0.0063(9) 0.0009(9)
C15 0.0460(12) 0.0650(14) 0.0377(11) -0.0084(10) 0.0025(9) 0.0056(10)
C16 0.0618(14) 0.0716(16) 0.0366(12) 0.0009(11) -0.0013(10) 0.0156(12)
C17 0.0729(16) 0.0584(14) 0.0401(12) 0.0063(10) 0.0109(11) 0.0108(12)
C18 0.0553(13) 0.0520(13) 0.0425(12) 0.0018(10) 0.0098(10) -0.0010(10)
C19 0.0542(14) 0.096(2) 0.0538(15) -0.0091(13) -0.0041(11) -0.0080(13)
C20 0.113(2) 0.085(2) 0.0648(18) 0.0298(15) 0.0122(16) 0.0033(18)
C21 0.0302(9) 0.0310(9) 0.0380(10) 0.0007(8) 0.0090(7) 0.0013(7)
C22 0.0439(10) 0.0320(9) 0.0337(10) 0.0026(8) 0.0085(8) 0.0021(8)
C23 0.0486(12) 0.0414(11) 0.0558(13) 0.0110(9) 0.0185(10) 0.0076(9)
C24 0.0776(16) 0.0459(13) 0.0771(17) 0.0208(12) 0.0380(14) 0.0253(12)
C25 0.107(2) 0.0295(11) 0.0720(16) 0.0079(10) 0.0432(15) 0.0087(12)
C26 0.0826(16) 0.0345(11) 0.0459(12) 0.0019(9) 0.0202(11) -0.0089(11)
C27 0.0495(11) 0.0384(11) 0.0432(11) 0.0022(9) 0.0097(9) -0.0036(9)
C28 0.103(2) 0.081(2) 0.179(4) 0.059(2) 0.073(3) 0.0574(19)
C29 0.108(2) 0.0489(14) 0.0784(18) -0.0012(13) 0.0270(16) -0.0289(15)
C30 0.0427(11) 0.0348(11) 0.0660(14) 0.0018(9) 0.0134(10) 0.0118(8)
C31 0.0544(14) 0.0703(16) 0.0654(15) 0.0010(13) 0.0289(12) -0.0067(12)
C32 0.0772(18) 0.100(2) 0.0678(17) -0.0058(15) 0.0417(15) 0.0037(16)
C33 0.139(4) 0.202(5) 0.061(2) 0.004(2) 0.026(2) 0.022(3)
C34 0.205(5) 0.108(3) 0.122(3) -0.031(2) 0.085(3) 0.033(3)
C35 0.148(4) 0.267(7) 0.146(4) -0.049(4) 0.117(4) -0.052(4)
C36 0.0308(9) 0.0328(9) 0.0358(10) -0.0013(7) 0.0076(7) 0.0018(7)
C37 0.0278(9) 0.0325(10) 0.0603(13) -0.0021(9) 0.0148(9) 0.0043(7)
C38 0.0402(11) 0.0451(12) 0.0695(15) -0.0144(11) 0.0169(10) -0.0023(9)
C39 0.0432(13) 0.0437(13) 0.121(2) -0.0260(15) 0.0200(14) -0.0036(10)
C40 0.0415(13) 0.0344(13) 0.160(3) -0.0013(16) 0.0230(17) -0.0043(10)
C41 0.0321(11) 0.0502(14) 0.129(3) 0.0339(15) 0.0316(14) 0.0123(10)
C42 0.0323(10) 0.0460(12) 0.0758(15) 0.0139(11) 0.0195(10) 0.0070(9)
C43 0.084(2) 0.086(2) 0.144(3) -0.065(2) 0.010(2) -0.0173(18)
C44 0.0460(16) 0.112(3) 0.180(4) 0.092(3) 0.036(2) 0.0105(18)
C45 0.0303(9) 0.0355(10) 0.0418(10) -0.0002(8) 0.0077(8) -0.0012(7)
C46 0.0326(9) 0.0380(10) 0.0358(10) -0.0018(8) 0.0055(8) 0.0045(8)
C47 0.0363(10) 0.0395(10) 0.0402(10) -0.0013(8) 0.0097(8) 0.0032(8)
C48 0.0332(10) 0.0569(13) 0.0441(11) -0.0050(9) 0.0110(8) 0.0012(9)
C49 0.0367(11) 0.0608(14) 0.0649(14) -0.0055(11) 0.0151(10) 0.0153(10)
C50 0.0468(12) 0.0449(12) 0.0665(15) -0.0038(10) 0.0143(11) 0.0135(10)
C51 0.0384(10) 0.0400(11) 0.0555(13) -0.0041(9) 0.0109(9) 0.0020(8)
C52 0.0382(12) 0.0779(17) 0.0780(17) -0.0087(13) 0.0224(11) -0.0054(11)
C53 0.0750(18) 0.0494(15) 0.141(3) -0.0048(16) 0.0361(19) 0.0221(13)
O1 0.0640(10) 0.0291(8) 0.0619(10) -0.0072(6) 0.0044(7) -0.0017(6)
O2 0.0483(8) 0.0329(7) 0.0405(7) -0.0052(6) 0.0010(6) -0.0002(6)
O3 0.0403(7) 0.0483(8) 0.0533(9) -0.0055(6) 0.0206(6) -0.0004(6)
O4 0.0941(16) 0.150(2) 0.1089(17) -0.0383(16) 0.0589(14) -0.0597(16)
B3 0.0285(10) 0.0334(11) 0.0455(12) 0.0003(9) 0.0086(9) 0.0007(8)
B4 0.0290(10) 0.0242(10) 0.0406(11) -0.0027(8) 0.0072(8) -0.0008(8)
B5 0.0316(10) 0.0272(10) 0.0347(11) -0.0031(8) 0.0075(8) 0.0021(8)
B6 0.0307(10) 0.0332(11) 0.0414(12) 0.0058(9) 0.0078(9) 0.0050(8)
B7 0.0268(10) 0.0395(12) 0.0529(14) 0.0020(10) 0.0036(9) 0.0011(9)
B8 0.0276(10) 0.0335(11) 0.0497(13) -0.0011(9) 0.0026(9) -0.0016(8)
B9 0.0336(11) 0.0317(11) 0.0397(11) -0.0056(9) 0.0022(9) 0.0000(8)
B10 0.0385(11) 0.0413(12) 0.0371(12) -0.0016(9) 0.0047(9) 0.0035(9)
B11 0.0346(11) 0.0431(12) 0.0410(12) 0.0041(10) 0.0010(9) 0.0041(9)
B12 0.0346(11) 0.0394(12) 0.0467(13) -0.0038(10) -0.0019(9) -0.0010(9)

loop_
_atom_type_symbol
_atom_type_description
_atom_type_scat_dispersion_real
_atom_type_scat_dispersion_imag
_atom_type_scat_source
C C 0.0033 0.0016 'International Tables Vol C Tables 4.2.6.8 and 6.1.1.4'
H H 0.0000 0.0000 'International Tables Vol C Tables 4.2.6.8 and 6.1.1.4'
B B 0.0013 0.0007 'International Tables Vol C Tables 4.2.6.8 and 6.1.1.4'
O O 0.0106 0.0060 'International Tables Vol C Tables 4.2.6.8 and 6.1.1.4'

loop_
_geom_angle_atom_site_label_1
_geom_angle_atom_site_label_2
_geom_angle_atom_site_label_3
_geom_angle
_geom_angle_site_symmetry_1
_geom_angle_site_symmetry_3
_geom_angle_publ_flag
C11 C1 C2 118.22(14) . . ?
C11 C1 B4 117.03(15) . . ?
C2 C1 B4 112.82(13) . . ?
C11 C1 B6 120.22(14) . . ?
C2 C1 B6 60.77(11) . . ?
B4 C1 B6 115.54(14) . . ?
C11 C1 B5 121.91(14) . . ?
C2 C1 B5 111.43(13) . . ?
B4 C1 B5 63.75(11) . . ?
B6 C1 B5 62.50(11) . . ?
C11 C1 B3 112.66(14) . . ?
C2 C1 B3 62.11(11) . . ?
B4 C1 B3 63.49(11) . . ?
B6 C1 B3 114.78(14) . . ?
B5 C1 B3 116.09(13) . . ?
C30 C2 C1 120.26(15) . . ?
C30 C2 B11 120.82(16) . . ?
C1 C2 B11 110.04(14) . . ?
C30 C2 B7 120.35(15) . . ?
C1 C2 B7 109.03(13) . . ?
B11 C2 B7 63.01(13) . . ?
C30 C2 B6 117.69(16) . . ?
C1 C2 B6 61.10(11) . . ?
B11 C2 B6 62.67(12) . . ?
B7 C2 B6 114.33(15) . . ?
C30 C2 B3 116.91(16) . . ?
C1 C2 B3 60.78(10) . . ?
B11 C2 B3 113.60(15) . . ?
B7 C2 B3 61.28(12) . . ?
B6 C2 B3 113.92(13) . . ?
O1 C11 O2 118.88(17) . . ?
O1 C11 C1 124.17(17) . . ?
O2 C11 C1 116.92(15) . . ?
C21 C12 O2 122.96(16) . . ?
C21 C12 C13 129.74(17) . . ?
O2 C12 C13 107.27(15) . . ?
C14 C13 C18 118.69(18) . . ?
C14 C13 C12 120.11(18) . . ?
C18 C13 C12 121.17(18) . . ?
C13 C14 C15 121.5(2) . . ?
C16 C15 C14 118.2(2) . . ?
C16 C15 C19 121.7(2) . . ?
C14 C15 C19 120.1(2) . . ?
C15 C16 C17 122.2(2) . . ?
C16 C17 C18 118.3(2) . . ?
C16 C17 C20 121.5(2) . . ?
C18 C17 C20 120.1(2) . . ?
C13 C18 C17 121.0(2) . . ?
C12 C21 C22 122.33(16) . . ?
C12 C21 B4 119.90(16) . . ?
C22 C21 B4 117.35(15) . . ?
C27 C22 C23 118.60(18) . . ?
C27 C22 C21 120.54(17) . . ?
C23 C22 C21 120.81(17) . . ?
C24 C23 C22 121.2(2) . . ?
C23 C24 C25 118.5(2) . . ?
C23 C24 C28 120.7(3) . . ?
C25 C24 C28 120.9(2) . . ?
C26 C25 C24 122.0(2) . . ?
C25 C26 C27 118.1(2) . . ?
C25 C26 C29 121.0(2) . . ?
C27 C26 C29 120.9(2) . . ?
C22 C27 C26 121.6(2) . . ?
O4 C31 O3 121.0(2) . . ?
O4 C31 C32 126.9(2) . . ?
O3 C31 C32 112.2(2) . . ?
C31 C32 C33 109.0(3) . . ?
C31 C32 C34 108.8(3) . . ?
C33 C32 C34 110.3(3) . . ?
C31 C32 C35 108.7(3) . . ?
C33 C32 C35 109.6(3) . . ?
C34 C32 C35 110.4(4) . . ?
C45 C36 C37 123.46(16) . . ?
C45 C36 B5 117.72(16) . . ?
C37 C36 B5 118.54(15) . . ?
C42 C37 C38 119.16(19) . . ?
C42 C37 C36 120.15(18) . . ?
C38 C37 C36 120.68(18) . . ?
C39 C38 C37 121.3(2) . . ?
C40 C39 C38 118.2(3) . . ?
C40 C39 C43 121.4(3) . . ?
C38 C39 C43 120.3(3) . . ?
C39 C40 C41 122.5(2) . . ?
C40 C41 C42 118.0(2) . . ?
C40 C41 C44 122.8(3) . . ?
C42 C41 C44 119.2(4) . . ?
C37 C42 C41 120.8(2) . . ?
C36 C45 C46 132.27(17) . . ?
C47 C46 C51 117.45(17) . . ?
C47 C46 C45 126.20(17) . . ?
C51 C46 C45 116.34(17) . . ?
C48 C47 C46 121.42(18) . . ?
C49 C48 C47 118.87(19) . . ?
C49 C48 C52 120.43(19) . . ?
C47 C48 C52 120.7(2) . . ?
C48 C49 C50 121.79(18) . . ?
C51 C50 C49 117.97(19) . . ?
C51 C50 C53 120.6(2) . . ?
C49 C50 C53 121.4(2) . . ?
C50 C51 C46 122.48(19) . . ?
C11 O2 C12 128.90(14) . . ?
C31 O3 B3 124.18(17) . . ?
O3 B3 C1 112.45(15) . . ?
O3 B3 B8 136.66(17) . . ?
C1 B3 B8 103.24(14) . . ?
O3 B3 C2 115.11(15) . . ?
C1 B3 C2 57.11(10) . . ?
B8 B3 C2 104.49(15) . . ?
O3 B3 B7 128.77(16) . . ?
C1 B3 B7 103.11(14) . . ?
B8 B3 B7 60.91(12) . . ?
C2 B3 B7 57.49(11) . . ?
O3 B3 B4 122.26(16) . . ?
C1 B3 B4 56.61(10) . . ?
B8 B3 B4 60.29(11) . . ?
C2 B3 B4 103.30(14) . . ?
B7 B3 B4 107.79(15) . . ?
C21 B4 C1 113.72(15) . . ?
C21 B4 B9 131.08(15) . . ?
C1 B4 B9 104.30(14) . . ?
C21 B4 B8 131.42(16) . . ?
C1 B4 B8 104.46(14) . . ?
B9 B4 B8 60.06(12) . . ?
C21 B4 B3 117.98(15) . . ?
C1 B4 B3 59.90(11) . . ?
B9 B4 B3 107.14(14) . . ?
B8 B4 B3 58.61(11) . . ?
C21 B4 B5 116.33(14) . . ?
C1 B4 B5 59.60(11) . . ?
B9 B4 B5 59.49(11) . . ?
B8 B4 B5 108.34(15) . . ?
B3 B4 B5 109.80(14) . . ?
C36 B5 C1 123.60(15) . . ?
C36 B5 B10 124.16(15) . . ?
C1 B5 B10 103.12(13) . . ?
C36 B5 B9 126.26(15) . . ?
C1 B5 B9 101.87(13) . . ?
B10 B5 B9 60.58(12) . . ?
C36 B5 B6 120.01(15) . . ?
C1 B5 B6 58.53(11) . . ?
B10 B5 B6 59.19(12) . . ?
B9 B5 B6 107.00(14) . . ?
C36 B5 B4 122.60(15) . . ?
C1 B5 B4 56.65(10) . . ?
B10 B5 B4 107.43(14) . . ?
B9 B5 B4 59.25(11) . . ?
B6 B5 B4 106.39(13) . . ?
C2 B6 C1 58.13(11) . . ?
C2 B6 B10 104.56(15) . . ?
C1 B6 B10 103.87(14) . . ?
C2 B6 B11 57.86(12) . . ?
C1 B6 B11 103.95(14) . . ?
B10 B6 B11 59.84(12) . . ?
C2 B6 B5 106.45(14) . . ?
C1 B6 B5 58.97(10) . . ?
B10 B6 B5 59.73(12) . . ?
B11 B6 B5 108.03(15) . . ?
C2 B7 B3 61.23(12) . . ?
C2 B7 B12 105.19(15) . . ?
B3 B7 B12 108.48(15) . . ?
C2 B7 B11 58.38(12) . . ?
B3 B7 B11 109.77(15) . . ?
B12 B7 B11 60.08(13) . . ?
C2 B7 B8 106.12(14) . . ?
B3 B7 B8 59.32(12) . . ?
B12 B7 B8 60.34(13) . . ?
B11 B7 B8 108.57(15) . . ?
B3 B8 B9 108.64(14) . . ?
B3 B8 B7 59.78(12) . . ?
B9 B8 B7 106.87(16) . . ?
B3 B8 B12 108.02(15) . . ?
B9 B8 B12 59.68(12) . . ?
B7 B8 B12 59.32(13) . . ?
B3 B8 B4 61.10(11) . . ?
B9 B8 B4 59.46(11) . . ?
B7 B8 B4 107.54(14) . . ?
B12 B8 B4 107.28(15) . . ?
B4 B9 B5 61.26(11) . . ?
B4 B9 B12 108.58(15) . . ?
B5 B9 B12 108.87(15) . . ?
B4 B9 B8 60.48(12) . . ?
B5 B9 B8 110.09(14) . . ?
B12 B9 B8 60.30(13) . . ?
B4 B9 B10 108.31(15) . . ?
B5 B9 B10 59.69(12) . . ?
B12 B9 B10 60.16(12) . . ?
B8 B9 B10 108.64(15) . . ?
B6 B10 B11 60.45(12) . . ?
B6 B10 B5 61.07(12) . . ?
B11 B10 B5 109.58(15) . . ?
B6 B10 B12 108.12(15) . . ?
B11 B10 B12 59.83(13) . . ?
B5 B10 B12 108.36(16) . . ?
B6 B10 B9 107.80(15) . . ?
B11 B10 B9 107.46(16) . . ?
B5 B10 B9 59.72(12) . . ?
B12 B10 B9 59.50(12) . . ?
C2 B11 B10 105.72(15) . . ?
C2 B11 B12 105.17(16) . . ?
B10 B11 B12 60.65(13) . . ?
C2 B11 B7 58.61(12) . . ?
B10 B11 B7 108.46(16) . . ?
B12 B11 B7 59.83(13) . . ?
C2 B11 B6 59.48(12) . . ?
B10 B11 B6 59.71(12) . . ?
B12 B11 B6 108.19(15) . . ?
B7 B11 B6 108.17(15) . . ?
B7 B12 B11 60.09(13) . . ?
B7 B12 B9 107.93(16) . . ?
B11 B12 B9 107.87(15) . . ?
B7 B12 B8 60.33(13) . . ?
B11 B12 B8 108.57(16) . . ?
B9 B12 B8 60.02(12) . . ?
B7 B12 B10 107.76(15) . . ?
B11 B12 B10 59.51(12) . . ?
B9 B12 B10 60.33(12) . . ?
B8 B12 B10 108.55(15) . . ?

loop_
_geom_bond_atom_site_label_1
_geom_bond_atom_site_label_2
_geom_bond_distance
_geom_bond_site_symmetry_2
_geom_bond_publ_flag
C1 C11 1.502(2) . ?
C1 C2 1.679(2) . ?
C1 B4 1.684(2) . ?
C1 B6 1.731(3) . ?
C1 B5 1.739(3) . ?
C1 B3 1.745(3) . ?
C2 C30 1.514(3) . ?
C2 B11 1.696(3) . ?
C2 B7 1.700(3) . ?
C2 B6 1.725(3) . ?
C2 B3 1.767(3) . ?
C11 O1 1.190(2) . ?
C11 O2 1.344(2) . ?
C12 C21 1.334(3) . ?
C12 O2 1.426(2) . ?
C12 C13 1.483(3) . ?
C13 C14 1.388(3) . ?
C13 C18 1.390(3) . ?
C14 C15 1.389(3) . ?
C15 C16 1.381(3) . ?
C15 C19 1.505(3) . ?
C16 C17 1.385(3) . ?
C17 C18 1.393(3) . ?
C17 C20 1.511(3) . ?
C21 C22 1.496(2) . ?
C21 B4 1.560(3) . ?
C22 C27 1.386(3) . ?
C22 C23 1.387(3) . ?
C23 C24 1.383(3) . ?
C24 C25 1.387(4) . ?
C24 C28 1.510(4) . ?
C25 C26 1.377(4) . ?
C26 C27 1.389(3) . ?
C26 C29 1.505(3) . ?
C31 O4 1.192(3) . ?
C31 O3 1.358(3) . ?
C31 C32 1.500(4) . ?
C32 C33 1.502(5) . ?
C32 C34 1.521(5) . ?
C32 C35 1.533(5) . ?
C36 C45 1.346(2) . ?
C36 C37 1.489(3) . ?
C36 B5 1.575(3) . ?
C37 C42 1.386(3) . ?
C37 C38 1.390(3) . ?
C38 C39 1.383(3) . ?
C39 C40 1.376(4) . ?
C39 C43 1.514(4) . ?
C40 C41 1.389(4) . ?
C41 C42 1.393(3) . ?
C41 C44 1.507(5) . ?
C45 C46 1.471(2) . ?
C46 C47 1.394(3) . ?
C46 C51 1.396(3) . ?
C47 C48 1.384(3) . ?
C48 C49 1.383(3) . ?
C48 C52 1.506(3) . ?
C49 C50 1.384(3) . ?
C50 C51 1.380(3) . ?
C50 C53 1.514(3) . ?
O3 B3 1.395(3) . ?
B3 B8 1.760(3) . ?
B3 B7 1.768(3) . ?
B3 B4 1.805(3) . ?
B4 B9 1.772(3) . ?
B4 B8 1.791(3) . ?
B4 B5 1.808(3) . ?
B5 B10 1.776(3) . ?
B5 B9 1.777(3) . ?
B5 B6 1.800(3) . ?
B6 B10 1.766(3) . ?
B6 B11 1.779(3) . ?
B7 B12 1.770(3) . ?
B7 B11 1.775(3) . ?
B7 B8 1.788(3) . ?
B8 B9 1.783(3) . ?
B8 B12 1.788(3) . ?
B9 B12 1.777(3) . ?
B9 B10 1.792(3) . ?
B10 B11 1.769(3) . ?
B10 B12 1.789(3) . ?
B11 B12 1.774(3) . ?
